data_4332617
loop_
_publ_author_name
'Zhou, Xiao-Ping'
'Li, Dan'
'Zheng, Shao-Liang'
'Zhang, Xuanjun'
'Wu, Tao'

_publ_section_title
;
 Cu(I) or Cu(I)&#x2212;Cu(II) Mixed-Valence Complexes of
 2,4,6-Tri(2-pyridyl)-1,3,5-triazine:&#x00A0; Syntheses, Structures, and
 Theoretical Study of the Hydrolytic Reaction Mechanism
;
_journal_issue 18
_journal_name_full 'Inorganic Chemistry'
_journal_page_first 7119
_journal_page_last 7125
_journal_paper_doi 10.1021/ic060564p
_journal_volume 45
_journal_year 2006
_chemical_formula_sum 'C18 H12 Cu2 I2 N6'
_chemical_formula_weight 693.22
_chemical_name_systematic
; 
 ? 
;
_space_group_IT_number 15
_symmetry_cell_setting monoclinic
_symmetry_space_group_name_Hall '-C 2yc'
_symmetry_space_group_name_H-M 'C 1 2/c 1'
_atom_sites_solution_hydrogens geom
_atom_sites_solution_primary direct
_atom_sites_solution_secondary difmap
_audit_creation_method SHELXL-97
_cell_angle_alpha 90.00
_cell_angle_beta 93.025(2)
_cell_angle_gamma 90.00
_cell_formula_units_Z 4
_cell_length_a 11.5230(15)
_cell_length_b 14.7026(18)
_cell_length_c 12.0369(15)
_cell_measurement_temperature 273(2)
_cell_volume 2036.4(4)
_computing_cell_refinement 'Bruker SMART'
_computing_data_collection 'Bruker SMART'
_computing_data_reduction 'Bruker SAINT'
_computing_molecular_graphics 'Bruker SHELXTL'
_computing_publication_material 'Bruker SHELXTL'
_computing_structure_refinement 'SHELXL-97 (Sheldrick, 1997)'
_computing_structure_solution 'SHELXS-97 (Sheldrick, 1990)'
_diffrn_ambient_temperature 273(2)
_diffrn_measured_fraction_theta_full 0.989
_diffrn_measured_fraction_theta_max 0.989
_diffrn_measurement_device_type 'CCD area detector'
_diffrn_measurement_method 'phi and omega scans'
_diffrn_radiation_monochromator graphite
_diffrn_radiation_source 'fine-focus sealed tube'
_diffrn_radiation_type MoK\a
_diffrn_radiation_wavelength 0.71073
_diffrn_reflns_av_R_equivalents 0.0178
_diffrn_reflns_av_sigmaI/netI 0.0235
_diffrn_reflns_limit_h_max 14
_diffrn_reflns_limit_h_min -10
_diffrn_reflns_limit_k_max 18
_diffrn_reflns_limit_k_min -15
_diffrn_reflns_limit_l_max 14
_diffrn_reflns_limit_l_min -15
_diffrn_reflns_number 5987
_diffrn_reflns_theta_full 26.99
_diffrn_reflns_theta_max 26.99
_diffrn_reflns_theta_min 2.25
_exptl_absorpt_coefficient_mu 5.137
_exptl_absorpt_correction_type none
_exptl_crystal_density_diffrn 2.261
_exptl_crystal_density_meas 0
_exptl_crystal_density_method 'not measured'
_exptl_crystal_F_000 1304
_refine_diff_density_max 1.196
_refine_diff_density_min -0.777
_refine_diff_density_rms 0.097
_refine_ls_extinction_method none
_refine_ls_goodness_of_fit_ref 1.030
_refine_ls_hydrogen_treatment mixed
_refine_ls_matrix_type full
_refine_ls_number_parameters 129
_refine_ls_number_reflns 2194
_refine_ls_number_restraints 0
_refine_ls_restrained_S_all 1.030
_refine_ls_R_factor_all 0.0414
_refine_ls_R_factor_gt 0.0340
_refine_ls_shift/su_max 0.002
_refine_ls_shift/su_mean 0.000
_refine_ls_structure_factor_coef Fsqd
_refine_ls_weighting_details 'calc w=1/[\s^2^(Fo^2^)+(0.0391P)^2^+5.2150P] where P=(Fo^2^+2Fc^2^)/3'
_refine_ls_weighting_scheme calc
_refine_ls_wR_factor_gt 0.0774
_refine_ls_wR_factor_ref 0.0814
_reflns_number_gt 1865
_reflns_number_total 2194
_reflns_threshold_expression >2sigma(I)
_cod_data_source_file ic060564psup1.cif
_cod_data_source_block Complex1
_cod_depositor_comments
;
The following automatic conversions were performed:

'_symmetry_cell_setting' value 'Monoclinic' changed to 'monoclinic'
according to /home/saulius/struct/CIF-dictionaries/cif_core.dic
dictionary named 'cif_core.dic' version 2.4.2 from 2011-04-26.

Automatic conversion script
Id: cif_fix_values 1891 2012-01-12 08:04:46Z andrius 
;
_cod_original_sg_symbol_H-M C2/c
_cod_database_code 4332617

loop_
_symmetry_equiv_pos_as_xyz
'x, y, z'
'-x, y, -z+1/2'
'x+1/2, y+1/2, z'
'-x+1/2, y+1/2, -z+1/2'
'-x, -y, -z'
'x, -y, z-1/2'
'-x+1/2, -y+1/2, -z'
'x+1/2, -y+1/2, z-1/2'

loop_
_atom_site_label
_atom_site_type_symbol
_atom_site_fract_x
_atom_site_fract_y
_atom_site_fract_z
_atom_site_U_iso_or_equiv
_atom_site_adp_type
_atom_site_occupancy
_atom_site_symmetry_multiplicity
_atom_site_calc_flag
_atom_site_refinement_flags
_atom_site_disorder_assembly
_atom_site_disorder_group
Cu1 Cu 0.17847(5) 0.18979(4) 0.96313(4) 0.04885(16) Uani 1 1 d . . .
I1 I 0.13093(3) 0.27827(2) 1.13883(3) 0.06492(15) Uani 1 1 d . . .
N1 N 0.0582(2) 0.14206(19) 0.8342(2) 0.0312(6) Uani 1 1 d . . .
N2 N 0.1757(3) 0.0507(2) 0.9969(3) 0.0420(8) Uani 1 1 d . . .
N3 N 0.0000 0.0028(3) 0.7500 0.0325(9) Uani 1 2 d S . .
N4 N 0.0281(5) 0.3288(3) 0.6564(4) 0.0648(12) Uani 0.50 1 d P A 1
C9 C 0.0281(5) 0.3288(3) 0.6564(4) 0.0648(12) Uani 0.50 1 d P A 2
H9 H 0.0460 0.2970 0.5928 0.078 Uiso 0.50 1 calc PR A 2
C6 C 0.0557(3) 0.0509(2) 0.8295(3) 0.0309(7) Uani 1 1 d . . .
C5 C 0.1191(3) -0.0006(2) 0.9190(3) 0.0344(8) Uani 1 1 d . . .
C4 C 0.1162(4) -0.0941(3) 0.9235(4) 0.0472(10) Uani 1 1 d . . .
H4 H 0.0758 -0.1276 0.8685 0.057 Uiso 1 1 calc R . .
C1 C 0.2315(4) 0.0074(4) 1.0814(4) 0.0582(12) Uani 1 1 d . . .
H1 H 0.2708 0.0419 1.1361 0.070 Uiso 1 1 calc R . .
C2 C 0.2336(4) -0.0855(4) 1.0913(4) 0.0654(14) Uani 1 1 d . . .
H2 H 0.2742 -0.1132 1.1510 0.078 Uiso 1 1 calc R . .
C3 C 0.1750(4) -0.1368(3) 1.0118(5) 0.0633(14) Uani 1 1 d . . .
H3 H 0.1747 -0.1999 1.0173 0.076 Uiso 1 1 calc R . .
C7 C 0.0000 0.1850(3) 0.7500 0.0321(10) Uani 1 2 d S . .
C8 C 0.0000 0.2859(3) 0.7500 0.0388(12) Uani 1 2 d S . .
C10 C 0.0287(6) 0.4224(4) 0.6602(6) 0.088(2) Uani 1 1 d . . .
H10 H 0.0500 0.4545 0.5979 0.105 Uiso 1 1 calc R A 1
C11 C 0.0000 0.4689(5) 0.7500 0.081(3) Uani 1 2 d S . .
H11 H 0.0000 0.5321 0.7500 0.097 Uiso 1 2 calc SR . .

loop_
_atom_site_aniso_label
_atom_site_aniso_U_11
_atom_site_aniso_U_22
_atom_site_aniso_U_33
_atom_site_aniso_U_23
_atom_site_aniso_U_13
_atom_site_aniso_U_12
Cu1 0.0545(3) 0.0491(3) 0.0424(3) -0.0100(2) -0.0025(2) -0.0180(2)
I1 0.0645(2) 0.0800(3) 0.0520(2) -0.02804(16) 0.02013(15) -0.02929(17)
N1 0.0341(15) 0.0255(15) 0.0332(15) 0.0008(12) -0.0045(12) -0.0016(12)
N2 0.0398(18) 0.048(2) 0.0375(17) 0.0075(15) -0.0088(14) -0.0041(15)
N3 0.037(2) 0.024(2) 0.036(2) 0.000 -0.0066(18) 0.000
N4 0.086(3) 0.047(3) 0.062(3) 0.016(2) 0.004(2) -0.002(2)
C9 0.086(3) 0.047(3) 0.062(3) 0.016(2) 0.004(2) -0.002(2)
C6 0.0297(17) 0.0292(18) 0.0335(18) 0.0029(14) 0.0000(14) 0.0006(14)
C5 0.0289(17) 0.0353(19) 0.0386(18) 0.0079(15) -0.0008(14) 0.0037(15)
C4 0.051(2) 0.035(2) 0.056(2) 0.0091(18) -0.001(2) 0.0043(18)
C1 0.051(3) 0.081(4) 0.042(2) 0.016(2) -0.011(2) -0.004(2)
C2 0.054(3) 0.083(4) 0.059(3) 0.036(3) -0.004(2) 0.013(3)
C3 0.062(3) 0.051(3) 0.076(3) 0.028(3) 0.003(3) 0.017(2)
C7 0.031(3) 0.027(2) 0.037(3) 0.000 -0.003(2) 0.000
C8 0.042(3) 0.027(3) 0.046(3) 0.000 -0.011(2) 0.000
C10 0.097(5) 0.060(4) 0.106(5) 0.043(4) -0.012(4) -0.011(3)
C11 0.070(5) 0.028(3) 0.142(9) 0.000 -0.038(5) 0.000

loop_
_atom_type_symbol
_atom_type_description
_atom_type_scat_dispersion_real
_atom_type_scat_dispersion_imag
_atom_type_scat_source
C C 0.0033 0.0016 'International Tables Vol C Tables 4.2.6.8 and 6.1.1.4'
H H 0.0000 0.0000 'International Tables Vol C Tables 4.2.6.8 and 6.1.1.4'
N N 0.0061 0.0033 'International Tables Vol C Tables 4.2.6.8 and 6.1.1.4'
Cu Cu 0.3201 1.2651 'International Tables Vol C Tables 4.2.6.8 and 6.1.1.4'
I I -0.4742 1.8119 'International Tables Vol C Tables 4.2.6.8 and 6.1.1.4'

loop_
_geom_angle_atom_site_label_1
_geom_angle_atom_site_label_2
_geom_angle_atom_site_label_3
_geom_angle
_geom_angle_site_symmetry_1
_geom_angle_site_symmetry_3
N2 Cu1 N1 78.71(11) . .
N2 Cu1 Cu1 129.05(9) . 7_557
N1 Cu1 Cu1 149.52(9) . 7_557
N2 Cu1 I1 109.30(9) . .
N1 Cu1 I1 127.19(8) . .
Cu1 Cu1 I1 61.50(2) 7_557 .
N2 Cu1 I1 106.81(10) . 7_557
N1 Cu1 I1 104.24(8) . 7_557
Cu1 Cu1 I1 59.63(2) 7_557 7_557
I1 Cu1 I1 121.12(2) . 7_557
Cu1 I1 Cu1 58.88(2) . 7_557
C6 N1 C7 115.4(3) . .
C6 N1 Cu1 111.6(2) . .
C7 N1 Cu1 132.1(3) . .
C1 N2 C5 117.4(4) . .
C1 N2 Cu1 127.1(3) . .
C5 N2 Cu1 115.2(2) . .
C6 N3 C6 115.6(4) . 2_556
C8 N4 C10 116.3(5) . .
N3 C6 N1 124.8(3) . .
N3 C6 C5 117.0(3) . .
N1 C6 C5 118.2(3) . .
N2 C5 C4 123.0(3) . .
N2 C5 C6 115.1(3) . .
C4 C5 C6 121.8(4) . .
C5 C4 C3 118.2(4) . .
C5 C4 H4 120.9 . .
C3 C4 H4 120.9 . .
N2 C1 C2 123.1(5) . .
N2 C1 H1 118.4 . .
C2 C1 H1 118.4 . .
C3 C2 C1 118.9(4) . .
C3 C2 H2 120.6 . .
C1 C2 H2 120.6 . .
C2 C3 C4 119.4(5) . .
C2 C3 H3 120.3 . .
C4 C3 H3 120.3 . .
N1 C7 N1 123.9(4) 2_556 .
N1 C7 C8 118.1(2) 2_556 .
N1 C7 C8 118.1(2) . .
N4 C8 C9 124.0(6) . 2_556
N4 C8 N4 124.0(6) . 2_556
C9 C8 N4 0.0(5) 2_556 2_556
N4 C8 C7 118.0(3) . .
C9 C8 C7 118.0(3) 2_556 .
N4 C8 C7 118.0(3) 2_556 .
C11 C10 N4 122.5(6) . .
C11 C10 H10 118.8 . .
N4 C10 H10 118.8 . .
C10 C11 C10 118.4(7) . 2_556
C10 C11 H11 120.8 . .
C10 C11 H11 120.8 2_556 .

loop_
_geom_bond_atom_site_label_1
_geom_bond_atom_site_label_2
_geom_bond_distance
_geom_bond_site_symmetry_2
Cu1 N2 2.086(3) .
Cu1 N1 2.144(3) .
Cu1 Cu1 2.5468(10) 7_557
Cu1 I1 2.5667(6) .
Cu1 I1 2.6144(7) 7_557
I1 Cu1 2.6144(7) 7_557
N1 C6 1.342(4) .
N1 C7 1.343(4) .
N2 C1 1.336(5) .
N2 C5 1.344(5) .
N3 C6 1.328(4) .
N3 C6 1.328(4) 2_556
N4 C8 1.345(5) .
N4 C10 1.378(7) .
C6 C5 1.479(5) .
C5 C4 1.376(5) .
C4 C3 1.381(6) .
C4 H4 0.9300 .
C1 C2 1.371(8) .
C1 H1 0.9300 .
C2 C3 1.368(8) .
C2 H2 0.9300 .
C3 H3 0.9300 .
C7 N1 1.343(4) 2_556
C7 C8 1.483(7) .
C8 C9 1.345(5) 2_556
C8 N4 1.345(5) 2_556
C10 C11 1.335(8) .
C10 H10 0.9300 .
C11 C10 1.335(8) 2_556
C11 H11 0.9300 .

loop_
_geom_torsion_atom_site_label_1
_geom_torsion_atom_site_label_2
_geom_torsion_atom_site_label_3
_geom_torsion_atom_site_label_4
_geom_torsion
_geom_torsion_site_symmetry_1
_geom_torsion_site_symmetry_4
N2 Cu1 I1 Cu1 124.71(10) . 7_557
N1 Cu1 I1 Cu1 -144.98(11) . 7_557
I1 Cu1 I1 Cu1 0.0 7_557 7_557
N2 Cu1 N1 C6 -9.3(2) . .
Cu1 Cu1 N1 C6 148.8(2) 7_557 .
I1 Cu1 N1 C6 -115.0(2) . .
I1 Cu1 N1 C6 95.4(2) 7_557 .
N2 Cu1 N1 C7 -178.1(3) . .
Cu1 Cu1 N1 C7 -20.1(4) 7_557 .
I1 Cu1 N1 C7 76.1(3) . .
I1 Cu1 N1 C7 -73.4(3) 7_557 .
N1 Cu1 N2 C1 -177.0(4) . .
Cu1 Cu1 N2 C1 17.2(4) 7_557 .
I1 Cu1 N2 C1 -51.3(4) . .
I1 Cu1 N2 C1 81.4(4) 7_557 .
N1 Cu1 N2 C5 9.0(3) . .
Cu1 Cu1 N2 C5 -156.8(2) 7_557 .
I1 Cu1 N2 C5 134.7(3) . .
I1 Cu1 N2 C5 -92.6(3) 7_557 .
C6 N3 C6 N1 0.4(3) 2_556 .
C6 N3 C6 C5 -179.7(4) 2_556 .
C7 N1 C6 N3 -0.8(5) . .
Cu1 N1 C6 N3 -171.6(2) . .
C7 N1 C6 C5 179.4(3) . .
Cu1 N1 C6 C5 8.5(4) . .
C1 N2 C5 C4 0.2(6) . .
Cu1 N2 C5 C4 174.9(3) . .
C1 N2 C5 C6 178.1(4) . .
Cu1 N2 C5 C6 -7.3(4) . .
N3 C6 C5 N2 179.0(3) . .
N1 C6 C5 N2 -1.1(5) . .
N3 C6 C5 C4 -3.1(5) . .
N1 C6 C5 C4 176.7(4) . .
N2 C5 C4 C3 -0.4(7) . .
C6 C5 C4 C3 -178.1(4) . .
C5 N2 C1 C2 0.3(7) . .
Cu1 N2 C1 C2 -173.6(4) . .
N2 C1 C2 C3 -0.7(8) . .
C1 C2 C3 C4 0.6(8) . .
C5 C4 C3 C2 0.0(7) . .
C6 N1 C7 N1 0.4(2) . 2_556
Cu1 N1 C7 N1 168.9(3) . 2_556
C6 N1 C7 C8 -179.6(2) . .
Cu1 N1 C7 C8 -11.1(3) . .
C10 N4 C8 C9 0.9(4) . 2_556
C10 N4 C8 N4 0.9(4) . 2_556
C10 N4 C8 C7 -179.1(4) . .
N1 C7 C8 N4 -50.2(3) 2_556 .
N1 C7 C8 N4 129.8(3) . .
N1 C7 C8 C9 129.8(3) 2_556 2_556
N1 C7 C8 C9 -50.2(3) . 2_556
N1 C7 C8 N4 129.8(3) 2_556 2_556
N1 C7 C8 N4 -50.2(3) . 2_556
C8 N4 C10 C11 -1.9(8) . .
N4 C10 C11 C10 1.0(4) . 2_556
